data_7110640
loop_
_publ_author_name
'Lackmann, J\"org'
'Hauptmann, Ralf'
'Wei\&sgr\"aber, Stefan'
'Henkel, Gerald'

_publ_section_title
;
 [NBnMe3]2[Fe2Cu4(SePri)8Cl2] and [NBnMe3]2[Fe3Cu(SePri)6Cl3], novel
 heterometallic chalcogenolate complexes with dodecahedral and octahedral
 selenium cages
;
_journal_issue 19
_journal_name_full 'Chemical Communications'
_journal_page_first 1995
_journal_paper_doi 10.1039/a905134a
_journal_year 1999
_chemical_formula_sum 'C38 H74 Cl3 Cu Fe3 N2 Se6'
_chemical_formula_weight 1370.19
_space_group_IT_number 14
_symmetry_cell_setting monoclinic
_symmetry_space_group_name_Hall '-P 2yn'
_symmetry_space_group_name_H-M 'P 1 21/n 1'
_atom_sites_solution_hydrogens geom
_atom_sites_solution_primary direct
_atom_sites_solution_secondary difmap
_cell_angle_alpha 90.00
_cell_angle_beta 96.39(2)
_cell_angle_gamma 90.00
_cell_formula_units_Z 4
_cell_length_a 10.890(3)
_cell_length_b 12.191(3)
_cell_length_c 41.782(9)
_cell_measurement_reflns_used 18
_cell_measurement_temperature 150
_cell_measurement_theta_max 20
_cell_measurement_theta_min 10
_cell_volume 5513(2)
_computing_structure_refinement 'SHELXL-97 (Sheldrick, 1997)'
_computing_structure_solution 'SHELXS-97 (Sheldrick, 1990)'
_diffrn_ambient_temperature 150
_diffrn_measurement_method '\w scans'
_diffrn_radiation_monochromator graphite
_diffrn_radiation_source 'fine-focus rotating anode tube'
_diffrn_radiation_type MoK\a
_diffrn_radiation_wavelength 0.71073
_diffrn_reflns_av_R_equivalents 0.0355
_diffrn_reflns_limit_h_max 0
_diffrn_reflns_limit_h_min -12
_diffrn_reflns_limit_k_max 13
_diffrn_reflns_limit_k_min 0
_diffrn_reflns_limit_l_max 47
_diffrn_reflns_limit_l_min -47
_diffrn_reflns_theta_max 24.00
_diffrn_reflns_theta_min 2.23
_exptl_absorpt_coefficient_mu 5.287
_exptl_absorpt_correction_T_max 0.981
_exptl_absorpt_correction_T_min 0.688
_exptl_absorpt_correction_type psi-scan
_refine_diff_density_max 1.869
_refine_diff_density_min -1.365
_refine_diff_density_rms 0.175
_refine_ls_goodness_of_fit_ref 1.005
_refine_ls_hydrogen_treatment mixed
_refine_ls_matrix_type full
_refine_ls_number_parameters 488
_refine_ls_number_reflns 8558
_refine_ls_R_factor_gt 0.0662
_refine_ls_shift/su_max 0.000
_refine_ls_shift/su_mean 0.000
_refine_ls_structure_factor_coef Fsqd
_refine_ls_weighting_details 'calc w=1/[\s^2^(Fo^2^)+(0.0801P)^2^+24.1133P] ,  P=(Fo^2^+2Fc^2^)/3'
_refine_ls_wR_factor_gt 0.1467
_refine_ls_wR_factor_ref 0.1837
_reflns_number_gt 4798
_reflns_number_total 8558
_reflns_threshold_expression >2sigma(I)
_cod_data_source_file 905134asup1.cif
_cod_data_source_block (1)
_cod_original_sg_symbol_H-M 'P21 /n'
_cod_database_code 7110640

loop_
_symmetry_equiv_pos_as_xyz
'x, y, z'
'-x+1/2, y+1/2, -z+1/2'
'-x, -y, -z'
'x-1/2, -y-1/2, z-1/2'

loop_
_atom_site_label
_atom_site_type_symbol
_atom_site_fract_x
_atom_site_fract_y
_atom_site_fract_z
_atom_site_U_iso_or_equiv
_atom_site_adp_type
_atom_site_occupancy
_atom_site_symmetry_multiplicity
_atom_site_calc_flag
_atom_site_refinement_flags
Se1 Se 0.08811(10) 0.34540(11) 0.11466(3) 0.0303(3) Uani 1 1 d .
Se2 Se 0.08709(11) 0.04926(11) 0.17077(3) 0.0319(3) Uani 1 1 d .
Se3 Se 0.07235(11) 0.03071(11) 0.06672(3) 0.0307(3) Uani 1 1 d .
Se4 Se 0.35204(11) 0.24375(11) 0.07147(3) 0.0312(3) Uani 1 1 d .
Se5 Se 0.36690(10) 0.24188(11) 0.16664(3) 0.0287(3) Uani 1 1 d .
Se6 Se 0.34870(12) -0.05294(11) 0.12315(3) 0.0343(4) Uani 1 1 d .
Cu Cu 0.34913(13) 0.13801(13) 0.11830(4) 0.0324(4) Uani 1 1 d .
Fe1 Fe 0.12518(15) 0.22884(15) 0.06806(4) 0.0294(5) Uani 1 1 d .
Fe2 Fe 0.13954(15) 0.24483(16) 0.16534(4) 0.0287(5) Uani 1 1 d .
Fe3 Fe 0.12108(16) -0.05012(16) 0.12084(4) 0.0315(5) Uani 1 1 d .
Cl1 Cl 0.0444(3) 0.3222(3) 0.02289(8) 0.0495(10) Uani 1 1 d .
Cl2 Cl 0.0798(3) 0.3297(3) 0.21061(7) 0.0312(8) Uani 1 1 d .
Cl3 Cl 0.0489(3) -0.2262(3) 0.12436(8) 0.0464(9) Uani 1 1 d .
C1 C -0.0886(11) 0.3905(14) 0.1084(4) 0.061(5) Uani 1 1 d .
H1A H -0.0945 0.4328 0.0890 0.14(3) Uiso 1 1 d R
C2 C -0.1154(12) 0.4709(13) 0.1331(4) 0.057(4) Uani 1 1 d .
H2A H -0.2009 0.4916 0.1300 0.14(3) Uiso 1 1 d R
H2B H -0.0963 0.4399 0.1541 0.14(3) Uiso 1 1 d R
H2C H -0.0649 0.5345 0.1310 0.14(3) Uiso 1 1 d R
C3 C -0.1741(13) 0.3048(16) 0.1004(5) 0.098(8) Uani 1 1 d .
H3A H -0.2572 0.3324 0.0979 0.14(3) Uiso 1 1 d R
H3B H -0.1561 0.2715 0.0806 0.14(3) Uiso 1 1 d R
H3C H -0.1656 0.2511 0.1173 0.14(3) Uiso 1 1 d R
C4 C -0.0976(11) 0.0545(15) 0.1747(4) 0.060(5) Uani 1 1 d .
H4A H -0.1194 0.1266 0.1813 0.22(5) Uiso 1 1 d R
C5 C -0.1651(12) 0.0280(18) 0.1423(4) 0.079(7) Uani 1 1 d .
H5A H -0.2523 0.0309 0.1439 0.22(5) Uiso 1 1 d R
H5B H -0.1442 0.0803 0.1266 0.22(5) Uiso 1 1 d R
H5C H -0.1431 -0.0443 0.1359 0.22(5) Uiso 1 1 d R
C6 C -0.1218(12) -0.0284(15) 0.2013(4) 0.063(5) Uani 1 1 d .
H6A H -0.2081 -0.0277 0.2040 0.22(5) Uiso 1 1 d R
H6B H -0.0988 -0.1001 0.1946 0.22(5) Uiso 1 1 d R
H6C H -0.0744 -0.0102 0.2214 0.22(5) Uiso 1 1 d R
C7 C -0.1089(12) 0.0078(12) 0.0542(3) 0.042(4) Uani 1 1 d .
H7A H -0.1531 0.0317 0.0716 0.073(19) Uiso 1 1 d R
C8 C -0.1496(12) 0.0766(14) 0.0244(3) 0.052(4) Uani 1 1 d .
H8A H -0.2365 0.0677 0.0181 0.073(19) Uiso 1 1 d R
H8B H -0.1321 0.1524 0.0292 0.073(19) Uiso 1 1 d R
H8C H -0.1043 0.0534 0.0071 0.073(19) Uiso 1 1 d R
C9 C -0.1322(14) -0.1105(13) 0.0490(4) 0.072(6) Uani 1 1 d .
H9A H -0.2185 -0.1247 0.0432 0.073(19) Uiso 1 1 d R
H9B H -0.0864 -0.1346 0.0320 0.073(19) Uiso 1 1 d R
H9C H -0.1042 -0.1494 0.0685 0.073(19) Uiso 1 1 d R
C10 C 0.3968(14) 0.1483(14) 0.0358(4) 0.057(5) Uani 1 1 d .
H10A H 0.3267 0.1042 0.0281 0.24(6) Uiso 1 1 d R
C11 C 0.4336(19) 0.2178(17) 0.0092(4) 0.091(7) Uani 1 1 d .
H11A H 0.4545 0.1732 -0.0083 0.24(6) Uiso 1 1 d R
H11B H 0.3649 0.2642 0.0019 0.24(6) Uiso 1 1 d R
H11C H 0.5034 0.2623 0.0170 0.24(6) Uiso 1 1 d R
C12 C 0.506(2) 0.0772(19) 0.0483(5) 0.121(10) Uani 1 1 d .
H12A H 0.5280 0.0307 0.0312 0.24(6) Uiso 1 1 d R
H12B H 0.5760 0.1214 0.0562 0.24(6) Uiso 1 1 d R
H12C H 0.4819 0.0327 0.0655 0.24(6) Uiso 1 1 d R
C13 C 0.4116(10) 0.3915(11) 0.1513(3) 0.034(3) Uani 1 1 d .
H13A H 0.3659 0.4057 0.1307 0.059(17) Uiso 1 1 d R
C14 C 0.5477(10) 0.3937(12) 0.1473(3) 0.044(4) Uani 1 1 d .
H14A H 0.5718 0.4646 0.1401 0.059(17) Uiso 1 1 d R
H14B H 0.5941 0.3768 0.1676 0.059(17) Uiso 1 1 d R
H14C H 0.5639 0.3393 0.1316 0.059(17) Uiso 1 1 d R
C15 C 0.3762(13) 0.4753(13) 0.1748(4) 0.055(5) Uani 1 1 d .
H15A H 0.3973 0.5472 0.1679 0.059(17) Uiso 1 1 d R
H15B H 0.2889 0.4715 0.1761 0.059(17) Uiso 1 1 d R
H15C H 0.4199 0.4607 0.1956 0.059(17) Uiso 1 1 d R
C16 C 0.3997(11) -0.0769(13) 0.1699(4) 0.045(4) Uani 1 1 d .
H16A H 0.3544 -0.0282 0.1823 0.062(18) Uiso 1 1 d R
C17 C 0.5364(10) -0.0560(12) 0.1771(4) 0.047(4) Uani 1 1 d .
H17A H 0.5625 -0.0666 0.1996 0.062(18) Uiso 1 1 d R
H17B H 0.5810 -0.1053 0.1647 0.062(18) Uiso 1 1 d R
H17C H 0.5527 0.0183 0.1712 0.062(18) Uiso 1 1 d R
C18 C 0.3688(15) -0.1951(16) 0.1790(5) 0.089(7) Uani 1 1 d .
H18A H 0.3925 -0.2080 0.2015 0.062(18) Uiso 1 1 d R
H18B H 0.2820 -0.2090 0.1740 0.062(18) Uiso 1 1 d R
H18C H 0.4145 -0.2432 0.1665 0.062(18) Uiso 1 1 d R
N1 N 0.2263(9) 0.6237(9) 0.0498(2) 0.034(3) Uani 1 1 d .
C19 C 0.2332(13) 0.7437(12) 0.0458(3) 0.050(4) Uani 1 1 d .
H19A H 0.1791 0.7677 0.0274 0.029(10) Uiso 1 1 d R
H19B H 0.2097 0.7782 0.0648 0.029(10) Uiso 1 1 d R
H19C H 0.3168 0.7635 0.0430 0.029(10) Uiso 1 1 d R
C20 C 0.0974(11) 0.5978(12) 0.0567(3) 0.046(4) Uani 1 1 d .
H20A H 0.0895 0.5198 0.0589 0.029(10) Uiso 1 1 d R
H20B H 0.0830 0.6328 0.0765 0.029(10) Uiso 1 1 d R
H20C H 0.0380 0.6235 0.0397 0.029(10) Uiso 1 1 d R
C21 C 0.2496(12) 0.5695(14) 0.0189(3) 0.051(4) Uani 1 1 d .
H21A H 0.2430 0.4916 0.0216 0.029(10) Uiso 1 1 d R
H21B H 0.1912 0.5928 0.0013 0.029(10) Uiso 1 1 d R
H21C H 0.3317 0.5875 0.0143 0.029(10) Uiso 1 1 d R
C22 C 0.3136(12) 0.5808(11) 0.0774(3) 0.037(3) Uani 1 1 d .
H22A H 0.3002 0.5034 0.0795 0.029(10) Uiso 1 1 d R
H22B H 0.2923 0.6157 0.0967 0.029(10) Uiso 1 1 d R
C23 C 0.4489(12) 0.5999(11) 0.0752(3) 0.039(3) Uani 1 1 d .
C24 C 0.5060(14) 0.6952(14) 0.0874(4) 0.059(5) Uani 1 1 d .
H24A H 0.4578 0.7503 0.0967 0.07(2) Uiso 1 1 d R
C25 C 0.6300(16) 0.7132(15) 0.0855(5) 0.073(6) Uani 1 1 d .
H25A H 0.6706 0.7757 0.0958 0.07(2) Uiso 1 1 d R
C26 C 0.6986(15) 0.6385(16) 0.0716(5) 0.070(6) Uani 1 1 d .
H26A H 0.7833 0.6540 0.0690 0.07(2) Uiso 1 1 d R
C27 C 0.6451(13) 0.5441(14) 0.0583(4) 0.056(4) Uani 1 1 d .
H27A H 0.6942 0.4900 0.0489 0.07(2) Uiso 1 1 d R
C28 C 0.5217(12) 0.5264(12) 0.0607(3) 0.043(4) Uani 1 1 d .
H28A H 0.4843 0.4609 0.0513 0.07(2) Uiso 1 1 d R
N2 N 0.1106(9) 0.6503(9) 0.2325(2) 0.033(3) Uani 1 1 d .
C29 C 0.1145(12) 0.7710(11) 0.2400(3) 0.042(4) Uani 1 1 d .
H29A H 0.1714 0.8068 0.2274 0.055(13) Uiso 1 1 d R
H29B H 0.0335 0.8016 0.2348 0.055(13) Uiso 1 1 d R
H29C H 0.1407 0.7816 0.2625 0.055(13) Uiso 1 1 d R
C30 C 0.2356(12) 0.6029(12) 0.2425(3) 0.045(4) Uani 1 1 d .
H30A H 0.2341 0.5258 0.2378 0.055(13) Uiso 1 1 d R
H30B H 0.2963 0.6381 0.2311 0.055(13) Uiso 1 1 d R
H30C H 0.2562 0.6136 0.2652 0.055(13) Uiso 1 1 d R
C31 C 0.0740(12) 0.6343(12) 0.1972(3) 0.042(4) Uani 1 1 d .
H31A H 0.0722 0.5570 0.1927 0.055(13) Uiso 1 1 d R
H31B H -0.0066 0.6648 0.1914 0.055(13) Uiso 1 1 d R
H31C H 0.1322 0.6694 0.1848 0.055(13) Uiso 1 1 d R
C32 C 0.0194(11) 0.5915(12) 0.2520(3) 0.039(4) Uani 1 1 d .
H32A H 0.0476 0.5994 0.2745 0.055(13) Uiso 1 1 d R
H32B H 0.0204 0.5148 0.2469 0.055(13) Uiso 1 1 d R
C33 C -0.1119(11) 0.6322(12) 0.2466(3) 0.039(3) Uani 1 1 d .
C34 C -0.1562(12) 0.7103(13) 0.2653(4) 0.046(4) Uani 1 1 d .
H34A H -0.0993 0.7421 0.2819 0.09(3) Uiso 1 1 d R
C35 C -0.2789(13) 0.7467(14) 0.2609(4) 0.057(5) Uani 1 1 d .
H35A H -0.3079 0.8007 0.2750 0.09(3) Uiso 1 1 d R
C36 C -0.3551(14) 0.7001(18) 0.2374(5) 0.085(7) Uani 1 1 d .
H36A H -0.4394 0.7242 0.2338 0.09(3) Uiso 1 1 d R
C37 C -0.3159(13) 0.6221(18) 0.2179(4) 0.075(6) Uani 1 1 d .
H37A H -0.3734 0.5926 0.2010 0.09(3) Uiso 1 1 d R
C38 C -0.1956(13) 0.5856(14) 0.2220(4) 0.056(4) Uani 1 1 d .
H38A H -0.1688 0.5279 0.2088 0.09(3) Uiso 1 1 d R

loop_
_atom_site_aniso_label
_atom_site_aniso_U_11
_atom_site_aniso_U_22
_atom_site_aniso_U_33
_atom_site_aniso_U_23
_atom_site_aniso_U_13
_atom_site_aniso_U_12
Se1 0.0186(6) 0.0422(9) 0.0299(7) -0.0036(7) 0.0025(5) 0.0036(6)
Se2 0.0231(6) 0.0394(9) 0.0345(8) -0.0023(7) 0.0093(5) -0.0046(6)
Se3 0.0280(7) 0.0343(8) 0.0294(7) -0.0004(6) 0.0015(5) -0.0053(6)
Se4 0.0291(7) 0.0338(8) 0.0321(7) -0.0033(6) 0.0098(6) -0.0074(6)
Se5 0.0207(6) 0.0384(8) 0.0273(7) -0.0005(6) 0.0034(5) -0.0005(6)
Se6 0.0333(7) 0.0341(8) 0.0368(8) -0.0034(7) 0.0093(6) 0.0014(6)
Cu 0.0277(8) 0.0360(10) 0.0349(9) -0.0020(8) 0.0088(7) -0.0022(8)
Fe1 0.0264(9) 0.0331(11) 0.0287(10) -0.0016(9) 0.0027(8) -0.0024(8)
Fe2 0.0213(9) 0.0376(12) 0.0277(10) -0.0038(9) 0.0059(7) -0.0055(8)
Fe3 0.0323(10) 0.0333(12) 0.0287(10) -0.0010(9) 0.0022(8) -0.0019(9)
Cl1 0.061(2) 0.049(2) 0.034(2) 0.0032(18) -0.0134(17) -0.0055(19)
Cl2 0.0268(16) 0.037(2) 0.0317(18) -0.0081(16) 0.0103(13) -0.0030(14)
Cl3 0.059(2) 0.038(2) 0.041(2) 0.0033(17) 0.0001(17) -0.0137(18)
C1 0.006(6) 0.091(13) 0.080(12) -0.052(11) -0.020(7) 0.018(8)
C2 0.032(8) 0.064(11) 0.072(11) -0.015(10) -0.009(8) -0.001(8)
C3 0.021(8) 0.097(16) 0.18(2) -0.066(16) 0.009(11) 0.012(10)
C4 0.016(7) 0.095(14) 0.070(11) 0.019(11) 0.014(7) -0.021(8)
C5 0.015(7) 0.17(2) 0.055(11) 0.024(12) 0.006(7) 0.001(10)
C6 0.026(8) 0.105(15) 0.060(11) 0.028(11) 0.011(7) -0.013(9)
C7 0.043(8) 0.054(10) 0.027(8) -0.007(7) 0.003(6) -0.014(7)
C8 0.037(8) 0.081(12) 0.038(9) -0.003(9) 0.000(7) -0.012(8)
C9 0.053(10) 0.063(13) 0.090(14) 0.007(11) -0.036(10) -0.034(9)
C10 0.050(9) 0.067(12) 0.061(11) -0.039(9) 0.031(8) -0.003(9)
C11 0.140(18) 0.111(17) 0.031(9) 0.006(11) 0.045(11) -0.007(15)
C12 0.16(2) 0.14(2) 0.063(14) 0.014(14) 0.052(14) 0.099(19)
C13 0.013(6) 0.038(8) 0.051(9) -0.006(7) 0.012(6) -0.010(6)
C14 0.018(7) 0.053(10) 0.063(10) 0.000(8) 0.011(6) -0.018(7)
C15 0.039(9) 0.053(10) 0.076(12) -0.024(9) 0.024(8) -0.022(8)
C16 0.015(6) 0.061(11) 0.061(10) -0.005(8) 0.007(6) 0.014(7)
C17 0.017(7) 0.060(11) 0.062(10) -0.003(9) -0.009(6) 0.004(7)
C18 0.045(10) 0.109(18) 0.106(16) 0.044(14) -0.021(10) -0.022(11)
N1 0.034(6) 0.033(7) 0.035(7) 0.011(5) 0.009(5) 0.009(5)
C19 0.055(9) 0.050(11) 0.044(9) 0.016(8) 0.001(7) 0.002(8)
C20 0.040(8) 0.054(10) 0.045(9) -0.003(8) 0.012(7) 0.014(7)
C21 0.041(8) 0.080(12) 0.034(8) -0.005(9) 0.010(7) 0.008(8)
C22 0.053(9) 0.030(8) 0.026(7) 0.010(6) -0.003(6) 0.002(7)
C23 0.041(8) 0.028(8) 0.045(9) 0.007(7) -0.007(7) -0.001(7)
C24 0.054(10) 0.060(12) 0.061(11) -0.010(9) -0.002(8) 0.010(9)
C25 0.052(11) 0.059(12) 0.104(16) -0.008(11) -0.010(10) -0.029(10)
C26 0.035(9) 0.068(13) 0.105(16) 0.033(12) 0.007(9) -0.007(10)
C27 0.033(8) 0.057(11) 0.080(12) 0.003(10) 0.015(8) 0.008(8)
C28 0.038(8) 0.034(9) 0.058(10) -0.006(8) 0.016(7) 0.007(7)
N2 0.033(6) 0.040(7) 0.027(6) 0.001(5) 0.006(5) -0.005(5)
C29 0.041(8) 0.048(10) 0.038(8) -0.007(7) 0.013(7) -0.009(7)
C30 0.034(8) 0.046(10) 0.054(10) -0.004(8) -0.004(7) 0.003(7)
C31 0.051(9) 0.053(10) 0.024(7) 0.007(7) 0.018(6) -0.003(8)
C32 0.034(7) 0.050(9) 0.037(8) 0.004(7) 0.014(6) 0.003(7)
C33 0.029(7) 0.049(10) 0.039(8) 0.004(8) 0.004(6) 0.004(7)
C34 0.024(7) 0.059(11) 0.056(10) -0.004(8) 0.008(7) 0.006(7)
C35 0.038(9) 0.060(11) 0.074(12) -0.006(10) 0.003(8) 0.020(8)
C36 0.022(9) 0.14(2) 0.090(15) -0.024(15) -0.014(9) 0.011(11)
C37 0.019(8) 0.133(19) 0.069(12) -0.022(13) -0.009(8) -0.015(10)
C38 0.049(10) 0.078(13) 0.042(9) -0.013(9) 0.015(8) -0.009(9)

loop_
_geom_angle_atom_site_label_1
_geom_angle_atom_site_label_2
_geom_angle_atom_site_label_3
_geom_angle
C1 Se1 Fe2 112.0(6)
C1 Se1 Fe1 107.2(4)
Fe2 Se1 Fe1 110.45(8)
C4 Se2 Fe2 102.6(5)
C4 Se2 Fe3 108.9(5)
Fe2 Se2 Fe3 109.72(7)
C7 Se3 Fe3 106.7(4)
C7 Se3 Fe1 111.1(4)
Fe3 Se3 Fe1 110.00(8)
C10 Se4 Cu 109.3(5)
C10 Se4 Fe1 103.9(4)
Cu Se4 Fe1 84.33(7)
C13 Se5 Cu 102.2(4)
C13 Se5 Fe2 104.9(3)
Cu Se5 Fe2 90.14(7)
C16 Se6 Cu 103.2(5)
C16 Se6 Fe3 102.1(3)
Cu Se6 Fe3 89.68(7)
Se6 Cu Se4 128.31(8)
Se6 Cu Se5 117.29(8)
Se4 Cu Se5 114.15(8)
Cl1 Fe1 Se4 107.52(12)
Cl1 Fe1 Se1 106.31(12)
Se4 Fe1 Se1 99.32(7)
Cl1 Fe1 Se3 113.42(12)
Se4 Fe1 Se3 107.54(8)
Se1 Fe1 Se3 121.18(8)
Cl2 Fe2 Se1 115.08(11)
Cl2 Fe2 Se2 105.54(11)
Se1 Fe2 Se2 121.90(8)
Cl2 Fe2 Se5 111.18(10)
Se1 Fe2 Se5 99.09(7)
Se2 Fe2 Se5 103.03(8)
Cl3 Fe3 Se3 113.04(12)
Cl3 Fe3 Se6 109.49(13)
Se3 Fe3 Se6 98.84(8)
Cl3 Fe3 Se2 108.61(12)
Se3 Fe3 Se2 122.64(9)
Se6 Fe3 Se2 102.56(8)
C3 C1 C2 118.7(14)
C3 C1 Se1 115.4(11)
C2 C1 Se1 110.9(9)
C5 C4 C6 113.7(14)
C5 C4 Se2 108.0(10)
C6 C4 Se2 106.6(10)
C9 C7 C8 112.8(13)
C9 C7 Se3 108.8(10)
C8 C7 Se3 108.9(9)
C11 C10 C12 108.5(14)
C11 C10 Se4 109.5(12)
C12 C10 Se4 108.8(12)
C15 C13 C14 112.8(11)
C15 C13 Se5 108.7(9)
C14 C13 Se5 109.1(9)
C17 C16 C18 110.3(12)
C17 C16 Se6 109.3(10)
C18 C16 Se6 109.5(11)
C19 N1 C20 107.0(10)
C19 N1 C21 108.7(11)
C20 N1 C21 108.9(10)
C19 N1 C22 113.4(11)
C20 N1 C22 107.8(10)
C21 N1 C22 110.8(10)
N1 C22 C23 116.0(10)
C28 C23 C24 116.7(13)
C28 C23 C22 122.7(13)
C24 C23 C22 120.5(13)
C25 C24 C23 120.8(16)
C26 C25 C24 120.7(17)
C25 C26 C27 120.5(15)
C26 C27 C28 118.3(15)
C27 C28 C23 122.9(15)
C30 N2 C31 111.0(10)
C30 N2 C29 108.4(10)
C31 N2 C29 109.4(10)
C30 N2 C32 107.1(10)
C31 N2 C32 110.2(10)
C29 N2 C32 110.6(10)
C33 C32 N2 115.3(11)
C34 C33 C38 117.3(13)
C34 C33 C32 122.6(13)
C38 C33 C32 120.0(13)
C33 C34 C35 123.0(14)
C36 C35 C34 117.7(15)
C35 C36 C37 121.9(15)
C36 C37 C38 120.9(15)
C37 C38 C33 119.2(15)

loop_
_geom_bond_atom_site_label_1
_geom_bond_atom_site_label_2
_geom_bond_distance
Se1 C1 1.990(11)
Se1 Fe2 2.457(2)
Se1 Fe1 2.480(2)
Se2 C4 2.037(12)
Se2 Fe2 2.468(2)
Se2 Fe3 2.476(2)
Se3 C7 2.004(13)
Se3 Fe3 2.470(2)
Se3 Fe1 2.482(2)
Se4 C10 1.995(13)
Se4 Cu 2.346(2)
Se4 Fe1 2.465(2)
Se5 C13 2.011(13)
Se5 Cu 2.374(2)
Se5 Fe2 2.471(2)
Se6 C16 1.993(15)
Se6 Cu 2.337(2)
Se6 Fe3 2.470(2)
Fe1 Cl1 2.294(4)
Fe2 Cl2 2.312(3)
Fe3 Cl3 2.296(4)
C1 C3 1.42(2)
C1 C2 1.473(19)
C4 C5 1.50(2)
C4 C6 1.55(2)
C7 C9 1.48(2)
C7 C8 1.527(19)
C10 C11 1.49(2)
C10 C12 1.52(2)
C13 C15 1.497(18)
C13 C14 1.511(15)
C16 C17 1.508(16)
C16 C18 1.54(2)
N1 C19 1.476(17)
N1 C20 1.498(15)
N1 C21 1.500(16)
N1 C22 1.503(15)
C22 C23 1.505(17)
C23 C28 1.380(18)
C23 C24 1.39(2)
C24 C25 1.38(2)
C25 C26 1.35(2)
C26 C27 1.38(2)
C27 C28 1.376(18)
N2 C30 1.495(15)
N2 C31 1.498(15)
N2 C29 1.504(16)
N2 C32 1.531(15)
C32 C33 1.506(17)
C33 C34 1.353(18)
C33 C38 1.414(19)
C34 C35 1.401(18)
C35 C36 1.34(2)
C36 C37 1.35(2)
C37 C38 1.38(2)
